data_7021994
loop_
_publ_author_name
'Al-Harbi, Ahmed'
'Rong, Yi'
'Parkin, Gerard'

_publ_section_title
;
 Synthesis and structural characterization of tris(2-pyridonyl)methyl
 complexes of zinc and thallium: a new class of metallacarbatranes and a
 monovalent thallium alkyl compound.
;
_journal_issue 39
_journal_name_full 'Dalton transactions (Cambridge, England : 2003)'
_journal_page_first 14053
_journal_page_last 14057
_journal_paper_doi 10.1039/c3dt52163j
_journal_volume 42
_journal_year 2013
_chemical_formula_sum 'C28 H36 N3 O3 Tl'
_chemical_formula_weight 666.97
_chemical_name_systematic
; 
 ? 
;
_space_group_IT_number 148
_symmetry_cell_setting trigonal
_symmetry_space_group_name_Hall '-R 3'
_symmetry_space_group_name_H-M 'R -3 :H'
_atom_sites_solution_hydrogens geom
_atom_sites_solution_primary direct
_atom_sites_solution_secondary difmap
_audit_creation_method SHELXL-97
_cell_angle_alpha 90.00
_cell_angle_beta 90.00
_cell_angle_gamma 120.00
_cell_formula_units_Z 6
_cell_length_a 15.492(4)
_cell_length_b 15.492(4)
_cell_length_c 19.782(5)
_cell_measurement_reflns_used 8372
_cell_measurement_temperature 130(2)
_cell_measurement_theta_max 28.97
_cell_measurement_theta_min 2.56
_cell_volume 4111.6(18)
_computing_cell_refinement 'Bruker SAINT'
_computing_data_collection 'Bruker APEX2'
_computing_data_reduction 'Bruker SAINT'
_computing_molecular_graphics 'Bruker SHELXTL'
_computing_publication_material 'Bruker SHELXTL'
_computing_structure_refinement 'SHELXL-97 (Sheldrick, 2008)'
_computing_structure_solution 'SHELXS-97 (Sheldrick, 2008)'
_diffrn_ambient_temperature 130(2)
_diffrn_measured_fraction_theta_full 0.996
_diffrn_measured_fraction_theta_max 0.996
_diffrn_measurement_device_type 'Bruker APEX-II CCD'
_diffrn_measurement_method '\f and \w scans'
_diffrn_radiation_monochromator graphite
_diffrn_radiation_source 'fine-focus sealed tube'
_diffrn_radiation_type MoK\a
_diffrn_radiation_wavelength 0.71073
_diffrn_reflns_av_R_equivalents 0.0739
_diffrn_reflns_av_sigmaI/netI 0.0433
_diffrn_reflns_limit_h_max 22
_diffrn_reflns_limit_h_min -22
_diffrn_reflns_limit_k_max 22
_diffrn_reflns_limit_k_min -22
_diffrn_reflns_limit_l_max 28
_diffrn_reflns_limit_l_min -28
_diffrn_reflns_number 21563
_diffrn_reflns_theta_full 30.70
_diffrn_reflns_theta_max 30.70
_diffrn_reflns_theta_min 1.83
_exptl_absorpt_coefficient_mu 5.925
_exptl_absorpt_correction_T_max 0.7560
_exptl_absorpt_correction_T_min 0.5888
_exptl_absorpt_correction_type empirical
_exptl_absorpt_process_details sadabs
_exptl_crystal_colour orange
_exptl_crystal_density_diffrn 1.616
_exptl_crystal_density_method 'not measured'
_exptl_crystal_description Block
_exptl_crystal_F_000 1980
_exptl_crystal_size_max 0.10
_exptl_crystal_size_mid 0.05
_exptl_crystal_size_min 0.05
_refine_diff_density_max 3.122
_refine_diff_density_min -1.514
_refine_diff_density_rms 0.150
_refine_ls_extinction_method none
_refine_ls_goodness_of_fit_ref 1.030
_refine_ls_hydrogen_treatment mixed
_refine_ls_matrix_type full
_refine_ls_number_parameters 109
_refine_ls_number_reflns 2818
_refine_ls_number_restraints 6
_refine_ls_restrained_S_all 1.029
_refine_ls_R_factor_all 0.0508
_refine_ls_R_factor_gt 0.0383
_refine_ls_shift/su_max 0.000
_refine_ls_shift/su_mean 0.000
_refine_ls_structure_factor_coef Fsqd
_refine_ls_weighting_details 'calc w=1/[\s^2^(Fo^2^)+(0.0462P)^2^+21.5369P] where P=(Fo^2^+2Fc^2^)/3'
_refine_ls_weighting_scheme calc
_refine_ls_wR_factor_gt 0.0873
_refine_ls_wR_factor_ref 0.0927
_reflns_number_gt 2369
_reflns_number_total 2818
_reflns_threshold_expression >2sigma(I)
_cod_data_source_file c3dt52163j.txt
_cod_data_source_block mt-o3tls10
_cod_depositor_comments
;
The following automatic conversions were performed:

'_exptl_absorpt_correction_type' value 'Empirical' changed to
'empirical' according to
/home/saulius/struct/CIF-dictionaries/cif_core.dic dictionary named
'cif_core.dic' version 2.4.2 from 2011-04-26.

Automatic conversion script
Id: cif_fix_values 1891 2012-01-12 08:04:46Z andrius 
;
_cod_original_cell_volume 4111.6(16)
_cod_original_sg_symbol_H-M R-3
_cod_database_code 7021994

loop_
_symmetry_equiv_pos_as_xyz
'x, y, z'
'-y, x-y, z'
'-x+y, -x, z'
'x+2/3, y+1/3, z+1/3'
'-y+2/3, x-y+1/3, z+1/3'
'-x+y+2/3, -x+1/3, z+1/3'
'x+1/3, y+2/3, z+2/3'
'-y+1/3, x-y+2/3, z+2/3'
'-x+y+1/3, -x+2/3, z+2/3'
'-x, -y, -z'
'y, -x+y, -z'
'x-y, x, -z'
'-x+2/3, -y+1/3, -z+1/3'
'y+2/3, -x+y+1/3, -z+1/3'
'x-y+2/3, x+1/3, -z+1/3'
'-x+1/3, -y+2/3, -z+2/3'
'y+1/3, -x+y+2/3, -z+2/3'
'x-y+1/3, x+2/3, -z+2/3'

loop_
_atom_site_label
_atom_site_type_symbol
_atom_site_fract_x
_atom_site_fract_y
_atom_site_fract_z
_atom_site_U_iso_or_equiv
_atom_site_adp_type
_atom_site_occupancy
_atom_site_symmetry_multiplicity
_atom_site_calc_flag
_atom_site_refinement_flags
Tl Tl 0.0000 0.0000 0.285068(13) 0.02797(10) Uani 1 3 d S
O O 0.1761(2) 0.0873(2) 0.22104(16) 0.0341(7) Uani 1 1 d .
N N 0.0823(2) 0.0949(2) 0.13444(15) 0.0211(6) Uani 1 1 d .
C1 C 0.0000 0.0000 0.1592(4) 0.0255(13) Uani 1 3 d SU
C11 C 0.1708(3) 0.1340(3) 0.1718(2) 0.0242(7) Uani 1 1 d .
C12 C 0.2507(3) 0.2280(3) 0.1492(2) 0.0266(8) Uani 1 1 d .
H12A H 0.3124 0.2560 0.1727 0.032 Uiso 1 1 calc R
C13 C 0.2431(3) 0.2792(3) 0.0957(2) 0.0253(7) Uani 1 1 d .
C14 C 0.3277(3) 0.3797(3) 0.0734(2) 0.0339(9) Uani 1 1 d .
C15 C 0.3603(6) 0.3687(6) 0.0027(3) 0.096(3) Uani 1 1 d .
H15A H 0.3024 0.3393 -0.0275 0.143 Uiso 1 1 calc R
H15B H 0.3895 0.3254 0.0045 0.143 Uiso 1 1 calc R
H15C H 0.4101 0.4344 -0.0145 0.143 Uiso 1 1 calc R
C16 C 0.2935(4) 0.4555(4) 0.0729(4) 0.069(2) Uani 1 1 d .
H16A H 0.2669 0.4574 0.1175 0.104 Uiso 1 1 calc R
H16B H 0.2414 0.4369 0.0387 0.104 Uiso 1 1 calc R
H16C H 0.3500 0.5215 0.0623 0.104 Uiso 1 1 calc R
C17 C 0.4177(4) 0.4192(4) 0.1202(3) 0.0429(11) Uani 1 1 d .
H17A H 0.3973 0.4234 0.1664 0.064 Uiso 1 1 calc R
H17B H 0.4688 0.4856 0.1051 0.064 Uiso 1 1 calc R
H17C H 0.4448 0.3740 0.1192 0.064 Uiso 1 1 calc R
C18 C 0.1504(3) 0.2354(3) 0.06141(19) 0.0274(8) Uani 1 1 d .
H18A H 0.1417 0.2690 0.0241 0.033 Uiso 1 1 calc R
C19 C 0.0743(3) 0.1463(3) 0.08132(18) 0.0236(7) Uani 1 1 d .
H19A H 0.0129 0.1185 0.0574 0.028 Uiso 1 1 calc R

loop_
_atom_site_aniso_label
_atom_site_aniso_U_11
_atom_site_aniso_U_22
_atom_site_aniso_U_33
_atom_site_aniso_U_23
_atom_site_aniso_U_13
_atom_site_aniso_U_12
Tl 0.03092(11) 0.03092(11) 0.02208(13) 0.000 0.000 0.01546(6)
O 0.0265(15) 0.0344(16) 0.0383(17) 0.0118(13) -0.0053(12) 0.0128(13)
N 0.0232(15) 0.0208(14) 0.0202(14) 0.0017(11) 0.0009(11) 0.0117(12)
C1 0.0194(18) 0.0194(18) 0.038(4) 0.000 0.000 0.0097(9)
C11 0.0231(17) 0.0252(18) 0.0253(17) -0.0005(14) -0.0023(14) 0.0130(15)
C12 0.0202(17) 0.0247(18) 0.032(2) 0.0012(15) -0.0029(15) 0.0089(15)
C13 0.0249(18) 0.0237(18) 0.0258(18) 0.0008(14) 0.0043(14) 0.0110(15)
C14 0.031(2) 0.026(2) 0.030(2) 0.0060(16) 0.0023(16) 0.0024(17)
C15 0.075(5) 0.077(5) 0.040(3) -0.009(3) 0.029(3) -0.033(4)
C16 0.044(3) 0.028(3) 0.121(6) 0.024(3) -0.023(3) 0.007(2)
C17 0.033(2) 0.028(2) 0.053(3) 0.007(2) -0.004(2) 0.0041(19)
C18 0.032(2) 0.029(2) 0.0205(17) 0.0023(14) -0.0011(15) 0.0151(17)
C19 0.0262(18) 0.0243(18) 0.0187(16) -0.0006(13) -0.0026(13) 0.0115(15)

loop_
_atom_type_symbol
_atom_type_description
_atom_type_scat_dispersion_real
_atom_type_scat_dispersion_imag
_atom_type_scat_source
C C 0.0033 0.0016 'International Tables Vol C Tables 4.2.6.8 and 6.1.1.4'
H H 0.0000 0.0000 'International Tables Vol C Tables 4.2.6.8 and 6.1.1.4'
N N 0.0061 0.0033 'International Tables Vol C Tables 4.2.6.8 and 6.1.1.4'
O O 0.0106 0.0060 'International Tables Vol C Tables 4.2.6.8 and 6.1.1.4'
Tl Tl -2.8358 9.6688 'International Tables Vol C Tables 4.2.6.8 and 6.1.1.4'

loop_
_geom_angle_atom_site_label_1
_geom_angle_atom_site_label_2
_geom_angle_atom_site_label_3
_geom_angle
_geom_angle_site_symmetry_1
_geom_angle_site_symmetry_3
C1 Tl O 61.81(7) . .
C1 Tl O 61.81(7) . 3
O Tl O 99.51(8) . 3
C1 Tl O 61.81(7) . 2
O Tl O 99.51(8) . 2
O Tl O 99.51(8) 3 2
C11 O Tl 108.5(2) . .
C19 N C11 120.7(3) . .
C19 N C1 123.8(4) . .
C11 N C1 115.5(3) . .
N C1 N 109.4(3) 2 3
N C1 N 109.4(3) 2 .
N C1 N 109.4(3) 3 .
N C1 Tl 109.5(3) 2 .
N C1 Tl 109.5(3) 3 .
N C1 Tl 109.5(3) . .
O C11 N 119.9(4) . .
O C11 C12 124.1(4) . .
N C11 C12 116.0(3) . .
C13 C12 C11 123.5(4) . .
C12 C13 C18 117.1(4) . .
C12 C13 C14 122.9(4) . .
C18 C13 C14 120.1(4) . .
C16 C14 C13 109.9(4) . .
C16 C14 C17 107.3(4) . .
C13 C14 C17 112.5(4) . .
C16 C14 C15 110.2(6) . .
C13 C14 C15 108.5(4) . .
C17 C14 C15 108.3(5) . .
C19 C18 C13 120.5(4) . .
C18 C19 N 122.3(4) . .

loop_
_geom_bond_atom_site_label_1
_geom_bond_atom_site_label_2
_geom_bond_distance
_geom_bond_site_symmetry_2
Tl C1 2.490(7) .
Tl O 2.681(3) .
Tl O 2.681(3) 3
Tl O 2.681(3) 2
O C11 1.241(5) .
N C19 1.362(5) .
N C11 1.399(5) .
N C1 1.467(4) .
C1 N 1.467(4) 2
C1 N 1.467(4) 3
C11 C12 1.432(5) .
C12 C13 1.363(6) .
C13 C18 1.418(6) .
C13 C14 1.515(6) .
C14 C16 1.511(8) .
C14 C17 1.524(7) .
C14 C15 1.527(7) .
C18 C19 1.350(6) .
